data_7020861
loop_
_publ_author_name
'Moore, Evan G.'
'Grilj, Jakob'
'Vauthey, Eric'
'Ceroni, Paola'

_publ_section_title
;
 A comparison of sensitized Ln(iii) emission using pyridine- and
 pyrazine-2,6-dicarboxylates - part II.
;
_journal_issue 6
_journal_name_full 'Dalton transactions (Cambridge, England : 2003)'
_journal_page_first 2075
_journal_page_last 2083
_journal_paper_doi 10.1039/c2dt32229c
_journal_volume 42
_journal_year 2013
_chemical_formula_moiety 'C18 H6 Eu N6 O12, 3(C4 H12 N), 5(C H4 O)'
_chemical_formula_sum 'C35 H62 Eu N9 O17'
_chemical_formula_weight 1032.90
_chemical_melting_point ?
_chemical_name_common 'Tetramethylammonium Eu(pyrazine-2,6-dicarboxylate) solvate'
_space_group_IT_number 14
_symmetry_cell_setting monoclinic
_symmetry_space_group_name_Hall '-P 2yn'
_symmetry_space_group_name_H-M 'P 1 21/n 1'
_atom_sites_solution_hydrogens geom
_atom_sites_solution_primary direct
_atom_sites_solution_secondary difmap
_audit_creation_method SHELXL-97
_cell_angle_alpha 90.00
_cell_angle_beta 99.251(7)
_cell_angle_gamma 90.00
_cell_formula_units_Z 4
_cell_length_a 10.8337(5)
_cell_length_b 29.429(2)
_cell_length_c 15.1079(14)
_cell_measurement_reflns_used 16366
_cell_measurement_temperature 130(2)
_cell_measurement_theta_max 73.75
_cell_measurement_theta_min 4.92
_cell_volume 4754.1(6)
_computing_structure_refinement 'SHELXL-97 (Sheldrick, 1997)'
_diffrn_ambient_temperature 130(2)
_diffrn_measured_fraction_theta_full 0.964
_diffrn_measured_fraction_theta_max 0.927
_diffrn_measurement_device_type 'Oxford SuperNova Dual, Cu at zero, Atlas CCD'
_diffrn_measurement_method '\w scans'
_diffrn_radiation_monochromator mirror
_diffrn_radiation_source 'SuperNova (Cu) X-ray Source'
_diffrn_radiation_type CuK\a
_diffrn_radiation_wavelength 1.54184
_diffrn_reflns_av_R_equivalents 0.0701
_diffrn_reflns_av_sigmaI/netI 0.1028
_diffrn_reflns_limit_h_max 12
_diffrn_reflns_limit_h_min -13
_diffrn_reflns_limit_k_max 35
_diffrn_reflns_limit_k_min -25
_diffrn_reflns_limit_l_max 17
_diffrn_reflns_limit_l_min -18
_diffrn_reflns_number 16366
_diffrn_reflns_theta_full 67.00
_diffrn_reflns_theta_max 73.75
_diffrn_reflns_theta_min 4.92
_exptl_absorpt_coefficient_mu 10.089
_exptl_absorpt_correction_T_max 0.684
_exptl_absorpt_correction_T_min 0.401
_exptl_absorpt_correction_type gaussian
_exptl_absorpt_process_details
;
CrysAlisPro, Oxford Diffraction Ltd.,
Version 1.171.34.36 (release 02-08-2010 CrysAlis171 .NET)
(compiled Aug 2 2010,13:00:58) Absorption correction using a guassian
model
;
_exptl_crystal_colour colourless
_exptl_crystal_density_diffrn 1.443
_exptl_crystal_density_method 'not measured'
_exptl_crystal_description block
_exptl_crystal_F_000 2136
_exptl_crystal_size_max 0.081
_exptl_crystal_size_mid 0.062
_exptl_crystal_size_min 0.040
_refine_diff_density_max 4.013
_refine_diff_density_min -1.358
_refine_diff_density_rms 0.171
_refine_ls_extinction_method none
_refine_ls_goodness_of_fit_ref 1.083
_refine_ls_hydrogen_treatment constr
_refine_ls_matrix_type full
_refine_ls_number_parameters 568
_refine_ls_number_reflns 8935
_refine_ls_number_restraints 7
_refine_ls_restrained_S_all 1.083
_refine_ls_R_factor_all 0.1619
_refine_ls_R_factor_gt 0.1184
_refine_ls_shift/su_max 0.000
_refine_ls_shift/su_mean 0.000
_refine_ls_structure_factor_coef Fsqd
_refine_ls_weighting_details 'calc w=1/[\s^2^(Fo^2^)+(0.1759P)^2^+35.0424P] where P=(Fo^2^+2Fc^2^)/3'
_refine_ls_weighting_scheme calc
_refine_ls_wR_factor_gt 0.3073
_refine_ls_wR_factor_ref 0.3389
_reflns_number_gt 5741
_reflns_number_total 8935
_reflns_threshold_expression >2sigma(I)
_cod_data_source_file c2dt32229c.txt
_cod_data_source_block EuPYZMeOH
_cod_depositor_comments
;
 Removing duplicate rows from the ATOM_TYPE loop.

 Antanas Vaitkus,
 2018-08-07

The following automatic conversions were performed:

'_chemical_melting_point' value 'unknown' was changed to '?' - the
value is undefined or not given.

'_symmetry_cell_setting' value
'Monoclinic' changed to 'monoclinic' according to
/home/saulius/struct/CIF-dictionaries/cif_core.dic dictionary named
'cif_core.dic' version 2.4.2 from 2011-04-26.

Automatic conversion script
Id: cif_fix_values 1891 2012-01-12 08:04:46Z andrius 
;
_cod_original_cell_volume 4754.2(6)
_cod_original_sg_symbol_H-M 'p 21/n'
_cod_database_code 7020861

loop_
_symmetry_equiv_pos_as_xyz
'x, y, z'
'-x+1/2, y+1/2, -z+1/2'
'-x, -y, -z'
'x-1/2, -y-1/2, z-1/2'

loop_
_atom_site_label
_atom_site_type_symbol
_atom_site_fract_x
_atom_site_fract_y
_atom_site_fract_z
_atom_site_U_iso_or_equiv
_atom_site_adp_type
_atom_site_occupancy
_atom_site_symmetry_multiplicity
_atom_site_calc_flag
_atom_site_refinement_flags
Eu1 Eu 0.62793(7) 0.11757(3) 0.17816(6) 0.0398(3) Uani 1 1 d .
O2B O 0.4517(8) 0.1102(3) 0.0561(7) 0.046(2) Uani 1 1 d .
O1A O 0.8264(9) 0.1534(4) 0.2274(6) 0.047(2) Uani 1 1 d .
O2A O 0.4510(9) 0.1119(3) 0.2657(6) 0.044(2) Uani 1 1 d .
O1B O 0.7184(9) 0.0573(3) 0.2793(6) 0.045(2) Uani 1 1 d .
O1C O 0.7657(9) 0.0797(3) 0.0873(7) 0.050(2) Uani 1 1 d .
O4C O 0.5016(10) 0.2583(4) 0.0779(7) 0.053(3) Uani 1 1 d .
O2C O 0.5441(8) 0.1951(3) 0.1593(6) 0.041(2) Uani 1 1 d .
O3A O 0.9545(9) 0.1998(4) 0.3195(7) 0.054(3) Uani 1 1 d .
O3C O 0.8904(9) 0.0821(4) -0.0158(8) 0.057(3) Uani 1 1 d .
O3B O 0.7440(9) -0.0168(4) 0.3201(7) 0.055(3) Uani 1 1 d .
O4B O 0.2971(9) 0.0706(4) -0.0247(7) 0.056(3) Uani 1 1 d .
N1B N 0.5369(10) 0.0391(4) 0.1509(8) 0.042(3) Uani 1 1 d .
N1A N 0.6538(10) 0.1574(4) 0.3257(9) 0.051(3) Uani 1 1 d .
N3 N 1.0328(10) -0.0062(4) 0.1848(8) 0.041(3) Uani 1 1 d .
O4A O 0.3574(10) 0.1321(4) 0.3800(8) 0.065(3) Uani 1 1 d .
N5 N 0.1460(10) 0.1854(5) 0.1383(9) 0.048(3) Uani 1 1 d .
N2A N 0.6751(14) 0.2106(5) 0.4819(10) 0.066(4) Uani 1 1 d .
N1C N 0.6767(10) 0.1615(4) 0.0469(9) 0.047(3) Uani 1 1 d .
N2B N 0.4359(11) -0.0479(5) 0.1163(10) 0.057(3) Uani 1 1 d .
C6C C 0.5482(11) 0.2192(5) 0.0929(9) 0.038(3) Uani 1 1 d .
C6A C 0.4483(13) 0.1317(5) 0.3366(12) 0.050(4) Uani 1 1 d .
C5C C 0.6239(12) 0.2005(5) 0.0233(8) 0.038(3) Uani 1 1 d .
C5A C 0.5612(12) 0.1596(5) 0.3753(10) 0.046(3) Uani 1 1 d .
N4 N 0.8324(12) -0.1131(5) 0.4501(8) 0.053(3) Uani 1 1 d .
C5B C 0.4365(12) 0.0322(5) 0.0867(10) 0.042(3) Uani 1 1 d .
C1B C 0.6939(12) 0.0147(5) 0.2733(9) 0.043(3) Uani 1 1 d .
C2C C 0.7480(13) 0.1429(5) -0.0094(10) 0.047(3) Uani 1 1 d .
N2C N 0.7094(13) 0.2041(5) -0.1146(9) 0.057(3) Uani 1 1 d .
C14 C 0.8366(15) -0.0701(6) 0.5057(11) 0.058(4) Uani 1 1 d .
H14A H 0.7828 -0.0735 0.5500 0.087 Uiso 1 1 calc R
H14B H 0.8089 -0.0449 0.4674 0.087 Uiso 1 1 calc R
H14C H 0.9207 -0.0648 0.5350 0.087 Uiso 1 1 calc R
C1A C 0.8576(12) 0.1779(6) 0.2955(8) 0.045(4) Uani 1 1 d .
C12 C 0.8889(19) -0.1488(7) 0.5127(13) 0.072(5) Uani 1 1 d U
H12A H 0.8377 -0.1536 0.5581 0.109 Uiso 1 1 calc R
H12B H 0.9710 -0.1395 0.5402 0.109 Uiso 1 1 calc R
H12C H 0.8947 -0.1766 0.4803 0.109 Uiso 1 1 calc R
C16 C 0.218(3) 0.1781(10) 0.065(2) 0.128(11) Uani 1 1 d .
H16A H 0.2977 0.1649 0.0892 0.192 Uiso 1 1 calc R
H16B H 0.2313 0.2067 0.0377 0.192 Uiso 1 1 calc R
H16C H 0.1733 0.1580 0.0217 0.192 Uiso 1 1 calc R
C3B C 0.5346(15) -0.0400(6) 0.1819(10) 0.052(4) Uani 1 1 d .
H3B H 0.5709 -0.0642 0.2161 0.062 Uiso 1 1 calc R
C18 C 0.0237(15) 0.2066(7) 0.1038(15) 0.079(6) Uani 1 1 d .
H18A H -0.0252 0.1863 0.0626 0.118 Uiso 1 1 calc R
H18B H 0.0369 0.2345 0.0735 0.118 Uiso 1 1 calc R
H18C H -0.0199 0.2130 0.1529 0.118 Uiso 1 1 calc R
C2A C 0.7578(12) 0.1809(5) 0.3564(9) 0.040(3) Uani 1 1 d .
C4C C 0.6383(15) 0.2221(6) -0.0560(12) 0.057(4) Uani 1 1 d .
H4C H 0.5984 0.2498 -0.0698 0.068 Uiso 1 1 calc R
C15 C 0.1257(17) 0.1410(6) 0.1809(14) 0.072(5) Uani 1 1 d .
H15A H 0.2051 0.1276 0.2041 0.109 Uiso 1 1 calc R
H15B H 0.0800 0.1211 0.1371 0.109 Uiso 1 1 calc R
H15C H 0.0790 0.1458 0.2290 0.109 Uiso 1 1 calc R
C4B C 0.3890(12) -0.0112(5) 0.0677(10) 0.044(3) Uani 1 1 d .
H4B H 0.3234 -0.0152 0.0205 0.052 Uiso 1 1 calc R
C10 C 1.1129(14) -0.0440(6) 0.2275(12) 0.055(4) Uani 1 1 d .
H10B H 1.1908 -0.0319 0.2574 0.083 Uiso 1 1 calc R
H10A H 1.1287 -0.0652 0.1822 0.083 Uiso 1 1 calc R
H10C H 1.0709 -0.0593 0.2702 0.083 Uiso 1 1 calc R
C9 C 0.9108(12) -0.0250(6) 0.1387(10) 0.052(4) Uani 1 1 d .
H9A H 0.9260 -0.0465 0.0939 0.079 Uiso 1 1 calc R
H9C H 0.8598 -0.0007 0.1107 0.079 Uiso 1 1 calc R
H9B H 0.8685 -0.0398 0.1819 0.079 Uiso 1 1 calc R
C8 C 1.0124(15) 0.0275(6) 0.2549(11) 0.055(4) Uani 1 1 d .
H8A H 1.0917 0.0390 0.2838 0.083 Uiso 1 1 calc R
H8C H 0.9703 0.0130 0.2986 0.083 Uiso 1 1 calc R
H8B H 0.9623 0.0521 0.2275 0.083 Uiso 1 1 calc R
C4A C 0.5713(13) 0.1858(5) 0.4506(10) 0.049(4) Uani 1 1 d .
H4A H 0.5042 0.1868 0.4819 0.059 Uiso 1 1 calc R
C6B C 0.3904(12) 0.0740(5) 0.0358(11) 0.047(3) Uani 1 1 d .
C1C C 0.8059(14) 0.0980(5) 0.0214(11) 0.052(4) Uani 1 1 d .
C2B C 0.5830(12) 0.0035(4) 0.1996(9) 0.038(3) Uani 1 1 d .
C7 C 1.0983(12) 0.0179(5) 0.1170(10) 0.046(3) Uani 1 1 d .
H7B H 1.1764 0.0301 0.1467 0.069 Uiso 1 1 calc R
H7C H 1.0465 0.0422 0.0898 0.069 Uiso 1 1 calc R
H7A H 1.1137 -0.0032 0.0716 0.069 Uiso 1 1 calc R
C3A C 0.7694(14) 0.2068(6) 0.4322(9) 0.053(4) Uani 1 1 d .
H3A H 0.8438 0.2224 0.4506 0.064 Uiso 1 1 calc R
C17 C 0.219(2) 0.2168(8) 0.2015(18) 0.116(10) Uani 1 1 d .
H17A H 0.2985 0.2034 0.2242 0.175 Uiso 1 1 calc R
H17B H 0.1745 0.2228 0.2503 0.175 Uiso 1 1 calc R
H17C H 0.2316 0.2447 0.1713 0.175 Uiso 1 1 calc R
C11 C 0.9126(16) -0.1078(5) 0.3816(11) 0.055(4) Uani 1 1 d .
H11C H 0.8787 -0.0848 0.3397 0.083 Uiso 1 1 calc R
H11B H 0.9168 -0.1361 0.3505 0.083 Uiso 1 1 calc R
H11A H 0.9951 -0.0991 0.4096 0.083 Uiso 1 1 calc R
C3C C 0.7623(14) 0.1637(6) -0.0883(10) 0.052(4) Uani 1 1 d .
H3C H 0.8108 0.1494 -0.1254 0.063 Uiso 1 1 calc R
O2 O 0.8523(11) 0.0802(5) 0.4409(8) 0.070(3) Uani 1 1 d .
H2 H 0.8311 0.0700 0.3903 0.106 Uiso 1 1 calc R
O3 O 0.3391(11) 0.0285(5) 0.3023(9) 0.070(3) Uani 1 1 d .
H3 H 0.3700 0.0519 0.2858 0.105 Uiso 1 1 calc R
O5 O 0.2638(12) 0.1311(5) -0.1659(10) 0.077(4) Uani 1 1 d .
H5 H 0.2641 0.1155 -0.1208 0.115 Uiso 1 1 calc R
O1 O 0.4246(15) 0.3003(5) 0.2162(9) 0.085(4) Uani 1 1 d .
H1 H 0.4475 0.2870 0.1739 0.128 Uiso 1 1 calc R
C21 C 0.4152(16) 0.0118(7) 0.3804(12) 0.067(5) Uani 1 1 d .
H21B H 0.5014 0.0181 0.3774 0.100 Uiso 1 1 calc R
H21A H 0.4037 -0.0205 0.3845 0.100 Uiso 1 1 calc R
H21C H 0.3923 0.0263 0.4323 0.100 Uiso 1 1 calc R
C23 C 0.3588(17) 0.1636(7) -0.1497(14) 0.072(5) Uani 1 1 d .
H23A H 0.3498 0.1807 -0.0970 0.108 Uiso 1 1 calc R
H23C H 0.3532 0.1837 -0.2001 0.108 Uiso 1 1 calc R
H23B H 0.4386 0.1487 -0.1408 0.108 Uiso 1 1 calc R
C13 C 0.7025(18) -0.1235(8) 0.4106(13) 0.087(7) Uani 1 1 d .
H13A H 0.6530 -0.1268 0.4575 0.130 Uiso 1 1 calc R
H13B H 0.7002 -0.1514 0.3771 0.130 Uiso 1 1 calc R
H13C H 0.6694 -0.0993 0.3713 0.130 Uiso 1 1 calc R
C19 C 0.5078(18) 0.2888(9) 0.2987(12) 0.083(7) Uani 1 1 d .
H19C H 0.5350 0.3162 0.3305 0.125 Uiso 1 1 calc R
H19B H 0.5791 0.2727 0.2845 0.125 Uiso 1 1 calc R
H19A H 0.4641 0.2701 0.3354 0.125 Uiso 1 1 calc R
C20 C 0.7690(18) 0.0659(7) 0.4956(11) 0.072(5) Uani 1 1 d .
H20A H 0.7796 0.0339 0.5067 0.108 Uiso 1 1 calc R
H20C H 0.6850 0.0717 0.4665 0.108 Uiso 1 1 calc R
H20B H 0.7846 0.0820 0.5514 0.108 Uiso 1 1 calc R
O4 O 1.2279(15) -0.1275(5) 0.3081(11) 0.090(4) Uani 1 1 d D
H4 H 1.1900 -0.1511 0.3147 0.135 Uiso 1 1 d RD
C22 C 1.367(2) -0.1376(8) 0.3163(16) 0.089(6) Uani 1 1 d .
H22C H 1.4008 -0.1209 0.2714 0.133 Uiso 1 1 calc R
H22B H 1.3784 -0.1695 0.3079 0.133 Uiso 1 1 calc R
H22A H 1.4080 -0.1288 0.3747 0.133 Uiso 1 1 calc R

loop_
_atom_site_aniso_label
_atom_site_aniso_U_11
_atom_site_aniso_U_22
_atom_site_aniso_U_33
_atom_site_aniso_U_23
_atom_site_aniso_U_13
_atom_site_aniso_U_12
Eu1 0.0245(4) 0.0462(5) 0.0473(4) -0.0003(4) 0.0015(3) -0.0010(4)
O2B 0.031(5) 0.048(6) 0.055(6) 0.005(4) -0.006(4) -0.004(4)
O1A 0.033(5) 0.063(7) 0.045(5) 0.009(5) 0.003(4) 0.001(4)
O2A 0.036(5) 0.053(6) 0.043(5) 0.000(4) 0.001(4) -0.006(4)
O1B 0.039(5) 0.045(6) 0.050(5) 0.005(4) 0.004(4) -0.009(4)
O1C 0.031(5) 0.044(6) 0.068(7) 0.008(5) -0.007(5) 0.000(4)
O4C 0.053(6) 0.051(6) 0.054(6) 0.000(5) 0.009(5) 0.008(5)
O2C 0.033(5) 0.054(6) 0.036(5) 0.008(4) 0.001(4) 0.004(4)
O3A 0.033(5) 0.078(8) 0.052(6) -0.010(5) 0.008(4) -0.011(5)
O3C 0.039(6) 0.060(7) 0.073(7) 0.003(5) 0.011(5) 0.017(5)
O3B 0.040(5) 0.056(7) 0.068(7) 0.014(5) 0.003(5) 0.004(5)
O4B 0.037(5) 0.072(7) 0.053(6) 0.001(5) -0.013(5) -0.006(5)
N1B 0.026(5) 0.043(7) 0.055(7) 0.004(5) 0.001(5) -0.002(5)
N1A 0.020(5) 0.062(8) 0.070(8) -0.020(6) 0.007(5) 0.001(5)
N3 0.024(5) 0.054(7) 0.044(6) -0.003(5) 0.004(4) 0.002(5)
O4A 0.043(6) 0.077(8) 0.076(8) -0.012(6) 0.010(6) -0.008(5)
N5 0.023(5) 0.063(8) 0.059(7) -0.001(6) 0.011(5) 0.000(5)
N2A 0.058(9) 0.065(9) 0.075(10) -0.023(8) 0.008(7) -0.007(7)
N1C 0.026(6) 0.040(7) 0.070(8) -0.001(6) -0.010(5) -0.006(5)
N2B 0.027(6) 0.063(9) 0.077(9) 0.000(7) 0.000(6) -0.011(6)
C6C 0.020(6) 0.053(8) 0.040(7) -0.014(6) -0.003(5) 0.002(5)
C6A 0.023(7) 0.048(9) 0.075(11) -0.002(7) 0.000(7) -0.004(5)
C5C 0.034(7) 0.043(8) 0.034(6) -0.005(5) -0.006(5) 0.006(5)
C5A 0.028(7) 0.058(9) 0.054(8) 0.003(7) 0.013(6) -0.002(6)
N4 0.041(7) 0.065(9) 0.049(7) 0.004(6) -0.003(5) 0.006(6)
C5B 0.028(6) 0.038(7) 0.058(8) -0.002(6) 0.001(6) -0.002(5)
C1B 0.026(6) 0.053(9) 0.048(8) 0.006(6) 0.004(6) -0.001(6)
C2C 0.033(7) 0.046(8) 0.058(9) 0.005(7) -0.007(6) 0.002(6)
N2C 0.059(8) 0.058(8) 0.054(7) 0.006(6) 0.008(6) 0.007(6)
C14 0.040(8) 0.068(11) 0.063(10) -0.012(8) -0.002(7) 0.023(7)
C1A 0.030(7) 0.087(11) 0.020(5) 0.002(6) 0.005(5) -0.003(7)
C12 0.072(8) 0.081(9) 0.067(8) 0.003(7) 0.019(7) 0.011(7)
C16 0.11(2) 0.12(2) 0.17(3) 0.05(2) 0.08(2) 0.040(18)
C3B 0.053(9) 0.054(9) 0.051(8) 0.011(7) 0.011(7) -0.001(7)
C18 0.038(9) 0.088(14) 0.112(16) 0.047(12) 0.014(9) 0.013(9)
C2A 0.025(6) 0.052(8) 0.042(7) 0.000(6) 0.000(5) -0.006(6)
C4C 0.050(9) 0.046(9) 0.070(10) 0.003(8) -0.002(8) 0.009(7)
C15 0.055(10) 0.052(10) 0.108(15) 0.013(10) 0.007(10) 0.005(9)
C4B 0.027(6) 0.045(8) 0.058(8) -0.002(6) 0.005(6) -0.011(6)
C10 0.033(7) 0.059(10) 0.068(10) 0.000(8) -0.008(7) -0.008(7)
C9 0.023(7) 0.072(11) 0.057(9) -0.005(8) -0.008(6) -0.002(6)
C8 0.045(9) 0.064(11) 0.056(9) -0.002(7) 0.005(7) -0.007(7)
C4A 0.031(7) 0.063(10) 0.058(9) -0.008(7) 0.027(6) -0.012(6)
C6B 0.023(6) 0.051(9) 0.068(9) -0.004(7) 0.009(6) -0.001(6)
C1C 0.041(8) 0.042(8) 0.069(10) 0.006(7) -0.004(7) -0.008(7)
C2B 0.031(6) 0.036(7) 0.042(7) 0.004(5) -0.003(5) -0.005(5)
C7 0.028(7) 0.054(9) 0.056(8) 0.000(7) 0.005(6) -0.001(6)
C3A 0.045(8) 0.077(11) 0.040(7) 0.007(7) 0.010(6) -0.016(8)
C17 0.092(17) 0.085(17) 0.15(2) -0.008(15) -0.058(16) -0.017(13)
C11 0.057(10) 0.051(10) 0.057(9) 0.008(7) 0.009(7) 0.002(7)
C3C 0.043(8) 0.058(10) 0.052(8) 0.004(7) -0.003(7) 0.009(7)
O2 0.056(7) 0.097(10) 0.052(6) 0.004(6) -0.010(5) -0.016(6)
O3 0.040(6) 0.073(9) 0.093(9) 0.007(7) -0.002(6) -0.014(5)
O5 0.062(8) 0.069(9) 0.089(10) 0.012(7) -0.018(7) -0.004(6)
O1 0.098(11) 0.084(10) 0.077(9) -0.004(8) 0.022(8) 0.021(8)
C21 0.051(10) 0.087(14) 0.063(10) 0.004(9) 0.015(8) -0.003(9)
C23 0.061(11) 0.069(12) 0.083(13) 0.012(10) 0.006(10) -0.001(9)
C13 0.057(11) 0.13(2) 0.064(11) 0.011(12) -0.008(9) -0.035(12)
C19 0.056(11) 0.14(2) 0.053(10) 0.012(11) 0.014(8) 0.022(12)
C20 0.077(13) 0.103(15) 0.040(8) -0.006(9) 0.020(8) -0.018(11)
O4 0.087(11) 0.068(9) 0.113(12) -0.002(8) 0.010(9) 0.004(7)
C22 0.082(15) 0.083(15) 0.100(16) -0.010(13) 0.012(12) -0.014(12)

loop_
_atom_type_symbol
_atom_type_description
_atom_type_scat_dispersion_real
_atom_type_scat_dispersion_imag
_atom_type_scat_source
C C 0.0181 0.0091 'International Tables Vol C Tables 4.2.6.8 and 6.1.1.4'
H H 0.0000 0.0000 'International Tables Vol C Tables 4.2.6.8 and 6.1.1.4'
N N 0.0311 0.0180 'International Tables Vol C Tables 4.2.6.8 and 6.1.1.4'
O O 0.0492 0.0322 'International Tables Vol C Tables 4.2.6.8 and 6.1.1.4'
Eu Eu -8.9294 11.1857 'International Tables Vol C Tables 4.2.6.8 and 6.1.1.4'

loop_
_geom_angle_atom_site_label_1
_geom_angle_atom_site_label_2
_geom_angle_atom_site_label_3
_geom_angle
O1A Eu1 O2B 145.6(3)
O1A Eu1 O1B 82.8(3)
O2B Eu1 O1B 126.5(3)
O1A Eu1 O1C 77.2(3)
O2B Eu1 O1C 90.5(3)
O1B Eu1 O1C 78.5(3)
O1A Eu1 O2C 85.7(3)
O2B Eu1 O2C 76.4(3)
O1B Eu1 O2C 148.4(3)
O1C Eu1 O2C 127.2(3)
O1A Eu1 N1C 74.1(3)
O2B Eu1 N1C 71.7(3)
O1B Eu1 N1C 139.4(4)
O1C Eu1 N1C 64.2(4)
O2C Eu1 N1C 63.1(4)
O1A Eu1 N1A 63.3(4)
O2B Eu1 N1A 132.7(4)
O1B Eu1 N1A 78.8(4)
O1C Eu1 N1A 136.3(3)
O2C Eu1 N1A 69.7(4)
N1C Eu1 N1A 117.3(4)
O1A Eu1 O2A 126.1(3)
O2B Eu1 O2A 79.7(3)
O1B Eu1 O2A 83.4(3)
O1C Eu1 O2A 148.4(3)
O2C Eu1 O2A 79.8(3)
N1C Eu1 O2A 137.1(3)
N1A Eu1 O2A 63.0(3)
O1A Eu1 N1B 139.5(3)
O2B Eu1 N1B 63.7(3)
O1B Eu1 N1B 62.8(3)
O1C Eu1 N1B 75.5(3)
O2C Eu1 N1B 134.9(3)
N1C Eu1 N1B 118.2(4)
N1A Eu1 N1B 124.2(4)
O2A Eu1 N1B 73.3(3)
C6B O2B Eu1 125.0(9)
C1A O1A Eu1 127.9(9)
C6A O2A Eu1 123.9(9)
C1B O1B Eu1 127.5(8)
C1C O1C Eu1 124.3(10)
C6C O2C Eu1 124.5(8)
C2B N1B C5B 117.8(12)
C2B N1B Eu1 121.9(8)
C5B N1B Eu1 120.2(9)
C2A N1A C5A 116.3(13)
C2A N1A Eu1 121.3(10)
C5A N1A Eu1 122.2(9)
C10 N3 C9 109.6(11)
C10 N3 C8 109.3(12)
C9 N3 C8 110.8(11)
C10 N3 C7 109.8(11)
C9 N3 C7 109.5(11)
C8 N3 C7 107.8(11)
C16 N5 C17 107(2)
C16 N5 C18 110.7(17)
C17 N5 C18 108.7(16)
C16 N5 C15 109.3(16)
C17 N5 C15 111.9(16)
C18 N5 C15 109.7(13)
C4A N2A C3A 114.6(13)
C5C N1C C2C 116.8(13)
C5C N1C Eu1 122.3(10)
C2C N1C Eu1 120.4(9)
C3B N2B C4B 116.1(13)
O2C C6C O4C 127.1(12)
O2C C6C C5C 116.3(12)
O4C C6C C5C 116.5(12)
O2A C6A O4A 125.9(13)
O2A C6A C5A 117.8(13)
O4A C6A C5A 116.3(14)
N1C C5C C4C 122.3(14)
N1C C5C C6C 112.7(13)
C4C C5C C6C 125.0(13)
N1A C5A C4A 121.5(13)
N1A C5A C6A 112.9(13)
C4A C5A C6A 125.6(13)
C12 N4 C11 107.2(13)
C12 N4 C13 112.5(15)
C11 N4 C13 112.0(13)
C12 N4 C14 105.4(13)
C11 N4 C14 109.6(13)
C13 N4 C14 109.9(14)
N1B C5B C4B 121.0(13)
N1B C5B C6B 114.2(12)
C4B C5B C6B 124.6(12)
O3B C1B O1B 128.7(13)
O3B C1B C2B 118.3(13)
O1B C1B C2B 112.9(11)
N1C C2C C3C 121.5(14)
N1C C2C C1C 114.3(14)
C3C C2C C1C 124.2(15)
C3C N2C C4C 113.9(14)
N4 C14 H14A 109.5
N4 C14 H14B 109.5
H14A C14 H14B 109.5
N4 C14 H14C 109.5
H14A C14 H14C 109.5
H14B C14 H14C 109.5
O3A C1A O1A 130.0(12)
O3A C1A C2A 116.3(12)
O1A C1A C2A 113.7(12)
N4 C12 H12A 109.5
N4 C12 H12B 109.5
H12A C12 H12B 109.5
N4 C12 H12C 109.5
H12A C12 H12C 109.5
H12B C12 H12C 109.5
N5 C16 H16A 109.5
N5 C16 H16B 109.5
H16A C16 H16B 109.5
N5 C16 H16C 109.5
H16A C16 H16C 109.5
H16B C16 H16C 109.5
N2B C3B C2B 121.8(14)
N2B C3B H3B 119.1
C2B C3B H3B 119.1
N5 C18 H18A 109.5
N5 C18 H18B 109.5
H18A C18 H18B 109.5
N5 C18 H18C 109.5
H18A C18 H18C 109.5
H18B C18 H18C 109.5
N1A C2A C3A 122.6(13)
N1A C2A C1A 113.5(12)
C3A C2A C1A 123.9(12)
N2C C4C C5C 122.3(14)
N2C C4C H4C 118.9
C5C C4C H4C 118.9
N5 C15 H15A 109.5
N5 C15 H15B 109.5
H15A C15 H15B 109.5
N5 C15 H15C 109.5
H15A C15 H15C 109.5
H15B C15 H15C 109.5
N2B C4B C5B 121.7(13)
N2B C4B H4B 119.1
C5B C4B H4B 119.1
N3 C10 H10B 109.5
N3 C10 H10A 109.5
H10B C10 H10A 109.5
N3 C10 H10C 109.5
H10B C10 H10C 109.5
H10A C10 H10C 109.5
N3 C9 H9A 109.5
N3 C9 H9C 109.5
H9A C9 H9C 109.5
N3 C9 H9B 109.5
H9A C9 H9B 109.5
H9C C9 H9B 109.5
N3 C8 H8A 109.5
N3 C8 H8C 109.5
H8A C8 H8C 109.5
N3 C8 H8B 109.5
H8A C8 H8B 109.5
H8C C8 H8B 109.5
N2A C4A C5A 123.0(13)
N2A C4A H4A 118.5
C5A C4A H4A 118.5
O4B C6B O2B 124.9(14)
O4B C6B C5B 118.4(13)
O2B C6B C5B 116.7(12)
O3C C1C O1C 124.6(15)
O3C C1C C2C 119.5(15)
O1C C1C C2C 115.9(15)
N1B C2B C3B 121.4(12)
N1B C2B C1B 114.4(11)
C3B C2B C1B 124.2(12)
N3 C7 H7B 109.5
N3 C7 H7C 109.5
H7B C7 H7C 109.5
N3 C7 H7A 109.5
H7B C7 H7A 109.5
H7C C7 H7A 109.5
C2A C3A N2A 122.0(14)
C2A C3A H3A 119.0
N2A C3A H3A 119.0
N5 C17 H17A 109.5
N5 C17 H17B 109.5
H17A C17 H17B 109.5
N5 C17 H17C 109.5
H17A C17 H17C 109.5
H17B C17 H17C 109.5
N4 C11 H11C 109.5
N4 C11 H11B 109.5
H11C C11 H11B 109.5
N4 C11 H11A 109.5
H11C C11 H11A 109.5
H11B C11 H11A 109.5
N2C C3C C2C 123.2(16)
N2C C3C H3C 118.4
C2C C3C H3C 118.4
C20 O2 H2 109.5
C21 O3 H3 109.5
C23 O5 H5 109.5
C19 O1 H1 109.5
O3 C21 H21B 109.5
O3 C21 H21A 109.5
H21B C21 H21A 109.5
O3 C21 H21C 109.5
H21B C21 H21C 109.5
H21A C21 H21C 109.5
O5 C23 H23A 109.5
O5 C23 H23C 109.5
H23A C23 H23C 109.5
O5 C23 H23B 109.5
H23A C23 H23B 109.5
H23C C23 H23B 109.5
N4 C13 H13A 109.5
N4 C13 H13B 109.5
H13A C13 H13B 109.5
N4 C13 H13C 109.5
H13A C13 H13C 109.5
H13B C13 H13C 109.5
O1 C19 H19C 109.5
O1 C19 H19B 109.5
H19C C19 H19B 109.5
O1 C19 H19A 109.5
H19C C19 H19A 109.5
H19B C19 H19A 109.5
O2 C20 H20A 109.5
O2 C20 H20C 109.5
H20A C20 H20C 109.5
O2 C20 H20B 109.5
H20A C20 H20B 109.5
H20C C20 H20B 109.5
C22 O4 H4 109.5
O4 C22 H22C 109.5
O4 C22 H22B 109.5
H22C C22 H22B 109.5
O4 C22 H22A 109.5
H22C C22 H22A 109.5
H22B C22 H22A 109.5

loop_
_geom_bond_atom_site_label_1
_geom_bond_atom_site_label_2
_geom_bond_distance
Eu1 O1A 2.403(10)
Eu1 O2B 2.441(9)
Eu1 O1B 2.441(10)
Eu1 O1C 2.452(11)
Eu1 O2C 2.456(9)
Eu1 N1C 2.493(13)
Eu1 N1A 2.495(12)
Eu1 O2A 2.503(10)
Eu1 N1B 2.519(11)
O2B C6B 1.269(16)
O1A C1A 1.258(17)
O2A C6A 1.225(18)
O1B C1B 1.283(17)
O1C C1C 1.268(19)
O4C C6C 1.263(17)
O2C C6C 1.235(16)
O3A C1A 1.235(17)
O3C C1C 1.241(19)
O3B C1B 1.238(17)
O4B C6B 1.253(17)
N1B C2B 1.330(16)
N1B C5B 1.351(17)
N1A C2A 1.338(16)
N1A C5A 1.347(18)
N3 C10 1.492(19)
N3 C9 1.496(16)
N3 C8 1.494(19)
N3 C7 1.514(18)
O4A C6A 1.268(19)
N5 C16 1.47(3)
N5 C17 1.46(2)
N5 C18 1.483(19)
N5 C15 1.49(2)
N2A C4A 1.359(19)
N2A C3A 1.37(2)
N1C C5C 1.307(17)
N1C C2C 1.35(2)
N2B C3B 1.356(19)
N2B C4B 1.358(19)
C6C C5C 1.535(18)
C6A C5A 1.510(19)
C5C C4C 1.39(2)
C5A C4A 1.36(2)
N4 C12 1.48(2)
N4 C11 1.46(2)
N4 C13 1.47(2)
N4 C14 1.52(2)
C5B C4B 1.389(18)
C5B C6B 1.49(2)
C1B C2B 1.537(17)
C2C C3C 1.37(2)
C2C C1C 1.51(2)
N2C C3C 1.351(19)
N2C C4C 1.37(2)
C14 H14A 0.9600
C14 H14B 0.9600
C14 H14C 0.9600
C1A C2A 1.531(18)
C12 H12A 0.9600
C12 H12B 0.9600
C12 H12C 0.9600
C16 H16A 0.9600
C16 H16B 0.9600
C16 H16C 0.9600
C3B C2B 1.39(2)
C3B H3B 0.9300
C18 H18A 0.9600
C18 H18B 0.9600
C18 H18C 0.9600
C2A C3A 1.37(2)
C4C H4C 0.9300
C15 H15A 0.9600
C15 H15B 0.9600
C15 H15C 0.9600
C4B H4B 0.9300
C10 H10B 0.9600
C10 H10A 0.9600
C10 H10C 0.9600
C9 H9A 0.9600
C9 H9C 0.9600
C9 H9B 0.9600
C8 H8A 0.9600
C8 H8C 0.9600
C8 H8B 0.9600
C4A H4A 0.9300
C7 H7B 0.9600
C7 H7C 0.9600
C7 H7A 0.9600
C3A H3A 0.9300
C17 H17A 0.9600
C17 H17B 0.9600
C17 H17C 0.9600
C11 H11C 0.9600
C11 H11B 0.9600
C11 H11A 0.9600
C3C H3C 0.9300
O2 C20 1.38(2)
O2 H2 0.8200
O3 C21 1.42(2)
O3 H3 0.8200
O5 C23 1.40(2)
O5 H5 0.8200
O1 C19 1.46(2)
O1 H1 0.8200
C21 H21B 0.9600
C21 H21A 0.9600
C21 H21C 0.9600
C23 H23A 0.9600
C23 H23C 0.9600
C23 H23B 0.9600
C13 H13A 0.9600
C13 H13B 0.9600
C13 H13C 0.9600
C19 H19C 0.9600
C19 H19B 0.9600
C19 H19A 0.9600
C20 H20A 0.9600
C20 H20C 0.9600
C20 H20B 0.9600
O4 C22 1.52(3)
O4 H4 0.8200
C22 H22C 0.9600
C22 H22B 0.9600
C22 H22A 0.9600

loop_
_geom_torsion_atom_site_label_1
_geom_torsion_atom_site_label_2
_geom_torsion_atom_site_label_3
_geom_torsion_atom_site_label_4
_geom_torsion
O1A Eu1 O2B C6B 144.9(11)
O1B Eu1 O2B C6B 1.1(13)
O1C Eu1 O2B C6B 77.2(11)
O2C Eu1 O2B C6B -154.5(12)
N1C Eu1 O2B C6B 139.7(12)
N1A Eu1 O2B C6B -109.7(12)
O2A Eu1 O2B C6B -72.6(11)
N1B Eu1 O2B C6B 3.7(11)
O2B Eu1 O1A C1A 122.0(12)
O1B Eu1 O1A C1A -86.6(12)
O1C Eu1 O1A C1A -166.4(12)
O2C Eu1 O1A C1A 63.9(12)
N1C Eu1 O1A C1A 127.1(13)
N1A Eu1 O1A C1A -5.5(12)
O2A Eu1 O1A C1A -10.2(13)
N1B Eu1 O1A C1A -117.9(12)
O1A Eu1 O2A C6A 8.8(13)
O2B Eu1 O2A C6A -146.0(12)
O1B Eu1 O2A C6A 85.0(12)
O1C Eu1 O2A C6A 140.2(11)
O2C Eu1 O2A C6A -68.1(11)
N1C Eu1 O2A C6A -97.8(12)
N1A Eu1 O2A C6A 4.2(11)
N1B Eu1 O2A C6A 148.6(12)
O1A Eu1 O1B C1B -151.5(11)
O2B Eu1 O1B C1B 8.8(12)
O1C Eu1 O1B C1B -73.2(11)
O2C Eu1 O1B C1B 139.0(10)
N1C Eu1 O1B C1B -96.4(11)
N1A Eu1 O1B C1B 144.4(12)
O2A Eu1 O1B C1B 80.7(11)
N1B Eu1 O1B C1B 6.2(10)
O1A Eu1 O1C C1C -74.1(11)
O2B Eu1 O1C C1C 73.5(11)
O1B Eu1 O1C C1C -159.3(11)
O2C Eu1 O1C C1C 0.2(12)
N1C Eu1 O1C C1C 4.2(10)
N1A Eu1 O1C C1C -99.1(11)
O2A Eu1 O1C C1C 144.4(10)
N1B Eu1 O1C C1C 136.1(11)
O1A Eu1 O2C C6C 82.7(9)
O2B Eu1 O2C C6C -67.7(9)
O1B Eu1 O2C C6C 151.5(9)
O1C Eu1 O2C C6C 12.4(11)
N1C Eu1 O2C C6C 8.4(9)
N1A Eu1 O2C C6C 145.8(10)
O2A Eu1 O2C C6C -149.4(10)
N1B Eu1 O2C C6C -95.7(10)
O1A Eu1 N1B C2B 32.3(13)
O2B Eu1 N1B C2B 179.3(12)
O1B Eu1 N1B C2B -3.0(10)
O1C Eu1 N1B C2B 81.4(11)
O2C Eu1 N1B C2B -150.1(10)
N1C Eu1 N1B C2B 130.9(11)
N1A Eu1 N1B C2B -55.3(12)
O2A Eu1 N1B C2B -94.1(11)
O1A Eu1 N1B C5B -149.2(9)
O2B Eu1 N1B C5B -2.2(10)
O1B Eu1 N1B C5B 175.5(12)
O1C Eu1 N1B C5B -100.2(11)
O2C Eu1 N1B C5B 28.3(13)
N1C Eu1 N1B C5B -50.7(11)
N1A Eu1 N1B C5B 123.2(10)
O2A Eu1 N1B C5B 84.3(11)
O1A Eu1 N1A C2A 4.3(10)
O2B Eu1 N1A C2A -138.1(10)
O1B Eu1 N1A C2A 91.8(11)
O1C Eu1 N1A C2A 31.8(14)
O2C Eu1 N1A C2A -91.2(12)
N1C Eu1 N1A C2A -48.4(12)
O2A Eu1 N1A C2A -179.9(13)
N1B Eu1 N1A C2A 137.7(11)
O1A Eu1 N1A C5A 179.1(13)
O2B Eu1 N1A C5A 36.6(14)
O1B Eu1 N1A C5A -93.4(12)
O1C Eu1 N1A C5A -153.4(10)
O2C Eu1 N1A C5A 83.6(12)
N1C Eu1 N1A C5A 126.3(12)
O2A Eu1 N1A C5A -5.2(11)
N1B Eu1 N1A C5A -47.6(13)
O1A Eu1 N1C C5C -102.5(10)
O2B Eu1 N1C C5C 74.5(10)
O1B Eu1 N1C C5C -160.3(9)
O1C Eu1 N1C C5C 174.4(11)
O2C Eu1 N1C C5C -9.2(9)
N1A Eu1 N1C C5C -54.8(10)
O2A Eu1 N1C C5C 23.9(12)
N1B Eu1 N1C C5C 119.5(10)
O1A Eu1 N1C C2C 85.7(10)
O2B Eu1 N1C C2C -97.4(10)
O1B Eu1 N1C C2C 27.8(12)
O1C Eu1 N1C C2C 2.5(9)
O2C Eu1 N1C C2C 178.9(11)
N1A Eu1 N1C C2C 133.3(10)
O2A Eu1 N1C C2C -148.0(9)
N1B Eu1 N1C C2C -52.4(11)
Eu1 O2C C6C O4C 176.4(10)
Eu1 O2C C6C C5C -6.9(15)
Eu1 O2A C6A O4A 175.2(12)
Eu1 O2A C6A C5A -2.9(19)
C2C N1C C5C C4C 0.7(19)
Eu1 N1C C5C C4C -171.4(11)
C2C N1C C5C C6C -178.4(11)
Eu1 N1C C5C C6C 9.4(14)
O2C C6C C5C N1C -1.8(16)
O4C C6C C5C N1C 175.2(11)
O2C C6C C5C C4C 179.1(13)
O4C C6C C5C C4C -3.9(19)
C2A N1A C5A C4A 3(2)
Eu1 N1A C5A C4A -172.3(12)
C2A N1A C5A C6A -179.2(13)
Eu1 N1A C5A C6A 5.8(18)
O2A C6A C5A N1A -2(2)
O4A C6A C5A N1A 179.8(14)
O2A C6A C5A C4A 176.1(15)
O4A C6A C5A C4A -2(2)
C2B N1B C5B C4B -5(2)
Eu1 N1B C5B C4B 176.7(10)
C2B N1B C5B C6B 179.6(13)
Eu1 N1B C5B C6B 1.0(16)
Eu1 O1B C1B O3B 174.9(11)
Eu1 O1B C1B C2B -7.9(17)
C5C N1C C2C C3C -1(2)
Eu1 N1C C2C C3C 171.1(11)
C5C N1C C2C C1C -179.9(11)
Eu1 N1C C2C C1C -7.6(15)
Eu1 O1A C1A O3A -173.6(13)
Eu1 O1A C1A C2A 5.8(18)
C4B N2B C3B C2B 1(2)
C5A N1A C2A C3A -2(2)
Eu1 N1A C2A C3A 173.1(11)
C5A N1A C2A C1A -178.5(13)
Eu1 N1A C2A C1A -3.4(17)
O3A C1A C2A N1A 178.3(14)
O1A C1A C2A N1A -1.1(19)
O3A C1A C2A C3A 2(2)
O1A C1A C2A C3A -177.6(14)
C3C N2C C4C C5C 0(2)
N1C C5C C4C N2C 0(2)
C6C C5C C4C N2C 178.6(13)
C3B N2B C4B C5B -2(2)
N1B C5B C4B N2B 4(2)
C6B C5B C4B N2B 179.5(14)
C3A N2A C4A C5A -1(2)
N1A C5A C4A N2A -2(3)
C6A C5A C4A N2A -179.3(15)
Eu1 O2B C6B O4B 177.2(11)
Eu1 O2B C6B C5B -4.6(18)
N1B C5B C6B O4B -179.6(13)
C4B C5B C6B O4B 5(2)
N1B C5B C6B O2B 2(2)
C4B C5B C6B O2B -173.4(14)
Eu1 O1C C1C O3C 168.1(11)
Eu1 O1C C1C C2C -9.5(17)
N1C C2C C1C O3C -166.9(13)
C3C C2C C1C O3C 15(2)
N1C C2C C1C O1C 10.8(19)
C3C C2C C1C O1C -167.8(14)
C5B N1B C2B C3B 4(2)
Eu1 N1B C2B C3B -177.8(11)
C5B N1B C2B C1B -177.8(12)
Eu1 N1B C2B C1B 0.7(16)
N2B C3B C2B N1B -2(2)
N2B C3B C2B C1B 179.6(14)
O3B C1B C2B N1B -178.3(13)
O1B C1B C2B N1B 4.2(18)
O3B C1B C2B C3B 0(2)
O1B C1B C2B C3B -177.4(14)
N1A C2A C3A N2A 0(2)
C1A C2A C3A N2A 176.1(15)
C4A N2A C3A C2A 1(2)
C4C N2C C3C C2C -1(2)
N1C C2C C3C N2C 1(2)
C1C C2C C3C N2C 179.9(14)
